data_2006884
loop_
_publ_author_name
'Chen, Xue-An'
'Zhao, Ling'
'Li, Yan'
'Guo, Fang'
'Chen, Ben-Ming'

_publ_section_title
;
 Potassium Cobalt Aluminium Mixed Phosphate, K(Co^II^,Al)~2~(PO~4~)~2~
;
_journal_issue 12
_journal_name_full 'Acta Crystallographica Section C'
_journal_page_first 1754
_journal_page_last 1756
_journal_paper_doi 10.1107/S0108270197009906
_journal_volume 53
_journal_year 1997
_chemical_formula_iupac 'K (Co / Al)2 (P O4)2'
_chemical_formula_sum 'Al Co K O8 P2'
_chemical_formula_weight 314.95
_chemical_name_systematic
;
Potassium Cobalt Aluminium Phosphate
;
_space_group_IT_number 15
_symmetry_cell_setting monoclinic
_symmetry_space_group_name_Hall '-C 2yc'
_symmetry_space_group_name_H-M 'C 1 2/c 1'
_cell_angle_alpha 90.00
_cell_angle_beta 100.190(10)
_cell_angle_gamma 90.00
_cell_formula_units_Z 8
_cell_length_a 13.3179(15)
_cell_length_b 13.1523(13)
_cell_length_c 8.6827(12)
_cell_measurement_reflns_used 35
_cell_measurement_temperature 293
_cell_measurement_theta_max 17.5
_cell_measurement_theta_min 10.0
_cell_volume 1496.9(3)
_diffrn_measurement_device 'Siemens P4 four-circle diffractometer'
_diffrn_measurement_method \q--2\q
_diffrn_radiation_type 'Mo K\a'
_diffrn_radiation_wavelength 0.71073
_diffrn_reflns_av_R_equivalents 0.0299
_diffrn_reflns_limit_h_max 18
_diffrn_reflns_limit_h_min -1
_diffrn_reflns_limit_k_max 18
_diffrn_reflns_limit_k_min -1
_diffrn_reflns_limit_l_max 12
_diffrn_reflns_limit_l_min -12
_diffrn_reflns_number 2634
_diffrn_reflns_theta_max 30.00
_diffrn_standards_decay_% 0
_diffrn_standards_interval_count 97
_diffrn_standards_number 3
_exptl_absorpt_coefficient_mu 3.404
_exptl_absorpt_correction_T_max 0.510
_exptl_absorpt_correction_T_min 0.310
_exptl_absorpt_correction_type psi-scan
_exptl_absorpt_process_details '(XEMP; Siemens, 1991b)'
_exptl_crystal_colour violet
_exptl_crystal_density_diffrn 2.795
_exptl_crystal_density_method 'not measured'
_exptl_crystal_description prism
_exptl_crystal_F_000 1224
_exptl_crystal_size_max 0.6
_exptl_crystal_size_mid 0.3
_exptl_crystal_size_min 0.2
_refine_diff_density_max 0.601
_refine_diff_density_min -0.521
_refine_ls_extinction_coef 0.0024(3)
_refine_ls_extinction_method 'SHELXL93 (Sheldrick, 1993)'
_refine_ls_goodness_of_fit_all 1.198
_refine_ls_number_parameters 119
_refine_ls_number_reflns 1842
_refine_ls_R_factor_obs .0364
_refine_ls_shift/esd_max -0.001
_refine_ls_structure_factor_coef Fsqd
_refine_ls_weighting_details 'w = 1/[\s^2^(Fo^2^)+(0.0525P)^2^+3.5722P] where P=(Fo^2^+2Fc^2^)/3'
_refine_ls_weighting_scheme calc
_refine_ls_wR_factor_all 0.1038
_reflns_number_observed 1842
_reflns_number_total 2180
_reflns_observed_criterion >2sigma(I)
_cod_data_source_file ta1136.cif
_cod_data_source_block I
_cod_depositor_comments
;
The following automatic conversions were performed:

'_refine_ls_weighting_scheme' value 'calc w =
1/[\s^2^(Fo^2^)+(0.0525P)^2^+3.5722P] where P=(Fo^2^+2Fc^2^)/3' was
changed to 'calc'. New tag '_refine_ls_weighting_details' was
created. The value of the new tag was set to 'w =
1/[\s^2^(Fo^2^)+(0.0525P)^2^+3.5722P] where P=(Fo^2^+2Fc^2^)/3'.

Automatic conversion script
Id: cif_fix_values 3143 2015-03-26 13:38:13Z robertas 
;
_cod_original_sg_symbol_H-M 'C 2/c'
_cod_database_code 2006884

loop_
_symmetry_equiv_pos_as_xyz
'x, y, z'
'-x, y, -z+1/2'
'x+1/2, y+1/2, z'
'-x+1/2, y+1/2, -z+1/2'
'-x, -y, -z'
'x, -y, z-1/2'
'-x+1/2, -y+1/2, -z'
'x+1/2, -y+1/2, z-1/2'

loop_
_atom_site_aniso_label
_atom_site_aniso_U_11
_atom_site_aniso_U_22
_atom_site_aniso_U_33
_atom_site_aniso_U_12
_atom_site_aniso_U_13
_atom_site_aniso_U_23
_atom_site_aniso_type_symbol
K .0408(5) .0466(5) .0358(4) .0027(4) .0172(4) .0078(3) K
Co(1) .0187(3) .0207(3) .0214(3) -.0007(2) .0040(2) .0032(2) Co
Al(1) .0187(3) .0207(3) .0214(3) -.0007(2) .0040(2) .0032(2) Al
Co(2) .0197(3) .0192(3) .0240(3) -.0018(2) .0068(2) -.0027(2) Co
Al(2) .0197(3) .0192(3) .0240(3) -.0018(2) .0068(2) -.0027(2) Al
P(1) .0178(3) .0179(3) .0204(3) -.0023(3) .0044(3) .0020(3) P
P(2) .0195(3) .0150(3) .0214(3) .0010(2) .0068(3) -.0002(3) P
O(1) .0219(11) .0286(12) .0449(15) -.0002(9) .0081(10) -.0011(10) O
O(2) .0268(12) .0302(13) .044(2) -.0056(10) .0000(10) -.0074(11) O
O(3) .0403(14) .0321(13) .0316(12) -.0029(11) .0156(10) .0070(10) O
O(4) .060(2) .0232(13) .055(2) .0139(11) .031(2) .0039(11) O
O(5) .0363(13) .0183(11) .055(2) -.0024(10) .0041(12) -.0015(11) O
O(6) .0313(13) .041(2) .053(2) .0043(12) .0170(12) -.0089(13) O
O(7) .065(2) .065(2) .0252(13) -.014(2) .0090(13) .0147(14) O
O(8) .0407(15) .063(2) .0259(13) -.0135(14) .0011(11) -.0031(13) O

loop_
_atom_site_label
_atom_site_fract_x
_atom_site_fract_y
_atom_site_fract_z
_atom_site_U_iso_or_equiv
_atom_site_thermal_displace_type
_atom_site_calc_flag
_atom_site_refinement_flags
_atom_site_occupancy
_atom_site_disorder_group
_atom_site_type_symbol
K .18253(7) .25202(7) .22081(11) .0398(2) Uani d . 1 . K
Co(1) .36982(4) .43734(4) .11418(7) .0202(2) Uani d P .50 . Co
Al(1) .36982(4) .43734(4) .11418(7) .0202(2) Uani d P .50 . Al
Co(2) .42181(4) .12295(4) .45287(7) .0206(2) Uani d P .50 . Co
Al(2) .42181(4) .12295(4) .45287(7) .0206(2) Uani d P .50 . Al
P(1) .35327(5) -.06702(6) .58900(9) .0186(2) Uani d . 1 . P
P(2) -.07519(6) .13871(6) -.02682(9) .0182(2) Uani d . 1 . P
O(1) .0401(2) .1357(2) -.0179(3) .0315(5) Uani d . 1 . O
O(2) .2542(2) -.1057(2) .4912(3) .0345(6) Uani d . 1 . O
O(3) -.1070(2) .0729(2) .1013(3) .0336(5) Uani d . 1 . O
O(4) -.1076(3) .2462(2) .0043(4) .0435(7) Uani d . 1 . O
O(5) .3610(2) .0480(2) .5894(3) .0371(6) Uani d . 1 . O
O(6) .4391(2) -.1113(2) .5143(4) .0406(6) Uani d . 1 . O
O(7) .3569(3) -.1068(3) .7529(3) .0517(8) Uani d . 1 . O
O(8) -.1292(2) .1044(3) -.1874(3) .0438(7) Uani d . 1 . O

loop_
_atom_type_symbol
_atom_type_description
_atom_type_scat_dispersion_real
_atom_type_scat_dispersion_imag
_atom_type_scat_source
O O 0.0106 0.0060 'International Tables Vol C Tables 4.2.6.8 and 6.1.1.4'
P P 0.1023 0.0942 'International Tables Vol C Tables 4.2.6.8 and 6.1.1.4'
K K 0.2009 0.2494 'International Tables Vol C Tables 4.2.6.8 and 6.1.1.4'
Co Co 0.3494 0.9721 'International Tables Vol C Tables 4.2.6.8 and 6.1.1.4'
Al Al 0.0645 0.0514 'International Tables Vol C Tables 4.2.6.8 and 6.1.1.4'

loop_
_geom_angle_atom_site_label_1
_geom_angle_atom_site_label_2
_geom_angle_atom_site_label_3
_geom_angle_site_symmetry_1
_geom_angle_site_symmetry_3
_geom_angle
_geom_angle_publ_flag
O(4) K O(2) 2 4 140.59(8) no
O(4) K O(1) 2 . 107.84(9) no
O(2) K O(1) 4 . 96.45(8) no
O(4) K O(6) 2 4 112.06(9) no
O(2) K O(6) 4 4 49.33(7) no
O(1) K O(6) . 4 68.27(8) no
O(4) K O(7) 2 6 107.32(9) no
O(2) K O(7) 4 6 99.59(9) no
O(1) K O(7) . 6 97.24(8) no
O(6) K O(7) 4 6 140.51(9) no
O(4) K O(2) 2 6 139.12(8) no
O(2) K O(2) 4 6 80.20(9) no
O(1) K O(2) . 6 56.88(7) no
O(6) K O(2) 4 6 97.38(8) no
O(7) K O(2) 6 6 47.68(7) no
O(4) K O(3) 2 2 48.86(7) no
O(2) K O(3) 4 2 169.76(8) no
O(1) K O(3) . 2 74.44(7) no
O(6) K O(3) 4 2 128.28(8) no
O(7) K O(3) 6 2 77.36(9) no
O(2) K O(3) 6 2 90.74(7) no
O(4) K O(8) 2 8_556 101.15(9) no
O(2) K O(8) 4 8_556 56.90(7) no
O(1) K O(8) . 8_556 150.70(8) no
O(6) K O(8) 4 8_556 97.16(8) no
O(7) K O(8) 6 8_556 77.70(10) no
O(2) K O(8) 6 8_556 102.63(8) no
O(3) K O(8) 2 8_556 130.68(8) no
O(4) K O(5) 2 7_556 56.65(7) no
O(2) K O(5) 4 7_556 83.94(8) no
O(1) K O(5) . 7_556 128.92(7) no
O(6) K O(5) 4 7_556 74.42(8) no
O(7) K O(5) 6 7_556 133.25(8) no
O(2) K O(5) 6 7_556 163.80(8) no
O(3) K O(5) 2 7_556 105.33(7) no
O(8) K O(5) 8_556 7_556 65.41(7) no
O(4) K O(4) 2 8_556 75.42(10) no
O(2) K O(4) 4 8_556 99.49(7) no
O(1) K O(4) . 8_556 148.65(7) no
O(6) K O(4) 4 8_556 140.79(7) no
O(7) K O(4) 6 8_556 53.59(8) no
O(2) K O(4) 6 8_556 99.57(7) no
O(3) K O(4) 2 8_556 86.63(7) no
O(8) K O(4) 8_556 8_556 44.63(7) no
O(5) K O(4) 7_556 8_556 79.74(7) no
O(4) K P(2) 2 2 23.63(5) no
O(2) K P(2) 4 2 163.57(7) no
O(1) K P(2) . 2 90.80(6) no
O(6) K P(2) 4 2 121.55(6) no
O(7) K P(2) 6 2 94.07(7) no
O(2) K P(2) 6 2 115.98(6) no
O(3) K P(2) 2 2 25.30(5) no
O(8) K P(2) 8_556 2 118.19(6) no
O(5) K P(2) 7_556 2 80.04(5) no
O(4) K P(2) 8_556 2 81.31(5) no
O(4) K P(1) 2 4 130.89(7) no
O(2) K P(1) 4 4 24.46(5) no
O(1) K P(1) . 4 80.42(6) no
O(6) K P(1) 4 4 25.02(5) no
O(7) K P(1) 6 4 119.80(7) no
O(2) K P(1) 6 4 86.76(6) no
O(3) K P(1) 2 4 151.39(6) no
O(8) K P(1) 8_556 4 77.47(5) no
O(5) K P(1) 7_556 4 80.09(6) no
O(4) K P(1) 8_556 4 121.90(5) no
P(2) K P(1) 2 4 145.71(3) no
O(8) Co(1) O(3) 8_556 3 112.62(14) no
O(8) Co(1) O(2) 8_556 4 103.68(13) no
O(3) Co(1) O(2) 3 4 114.85(12) no
O(8) Co(1) O(1) 8_556 7 112.21(13) no
O(3) Co(1) O(1) 3 7 110.59(11) no
O(2) Co(1) O(1) 4 7 102.35(12) no
O(8) Co(1) K 8_556 . 57.00(10) no
O(3) Co(1) K 3 . 141.92(8) no
O(2) Co(1) K 4 . 48.43(8) no
O(1) Co(1) K 7 . 106.82(8) no
O(8) Co(1) K 8_556 7 120.04(11) no
O(3) Co(1) K 3 7 127.33(9) no
O(2) Co(1) K 4 7 52.24(9) no
O(1) Co(1) K 7 7 50.11(8) no
K Co(1) K . 7 73.78(2) no
O(8) Al(1) O(3) 8_556 3 112.62(14) no
O(8) Al(1) O(2) 8_556 4 103.68(13) no
O(3) Al(1) O(2) 3 4 114.85(12) no
O(8) Al(1) O(1) 8_556 7 112.21(13) no
O(3) Al(1) O(1) 3 7 110.59(11) no
O(2) Al(1) O(1) 4 7 102.35(12) no
O(8) Al(1) K 8_556 . 57.00(10) no
O(3) Al(1) K 3 . 141.92(8) no
O(2) Al(1) K 4 . 48.43(8) no
O(1) Al(1) K 7 . 106.82(8) no
O(8) Al(1) K 8_556 7 120.04(11) no
O(3) Al(1) K 3 7 127.33(9) no
O(2) Al(1) K 4 7 52.24(9) no
O(1) Al(1) K 7 7 50.11(8) no
K Al(1) K . 7 73.78(2) no
O(7) Co(2) O(6) 6 5_656 115.97(14) no
O(7) Co(2) O(5) 6 . 111.46(14) no
O(6) Co(2) O(5) 5_656 . 113.84(13) no
O(7) Co(2) O(4) 6 8_556 104.9(2) no
O(6) Co(2) O(4) 5_656 8_556 107.09(14) no
O(5) Co(2) O(4) . 8_556 102.05(12) no
O(7) Co(2) K 6 7_556 126.77(10) no
O(6) Co(2) K 5_656 7_556 114.80(9) no
O(5) Co(2) K . 7_556 58.88(8) no
O(4) Co(2) K 8_556 7_556 44.11(9) no
O(7) Co(2) K 6 . 48.64(10) no
O(6) Co(2) K 5_656 . 147.10(10) no
O(5) Co(2) K . . 98.98(9) no
O(4) Co(2) K 8_556 . 61.45(12) no
K Co(2) K 7_556 . 79.57(3) no
O(7) Al(2) O(6) 6 5_656 115.97(14) no
O(7) Al(2) O(5) 6 . 111.46(14) no
O(6) Al(2) O(5) 5_656 . 113.84(13) no
O(7) Al(2) O(4) 6 8_556 104.9(2) no
O(6) Al(2) O(4) 5_656 8_556 107.09(14) no
O(5) Al(2) O(4) . 8_556 102.05(12) no
O(7) Al(2) K 6 7_556 126.77(10) no
O(6) Al(2) K 5_656 7_556 114.80(9) no
O(5) Al(2) K . 7_556 58.88(8) no
O(4) Al(2) K 8_556 7_556 44.11(9) no
O(7) Al(2) K 6 . 48.64(10) no
O(6) Al(2) K 5_656 . 147.10(10) no
O(5) Al(2) K . . 98.98(9) no
O(4) Al(2) K 8_556 . 61.45(12) no
K Al(2) K 7_556 . 79.57(3) no
O(7) P(1) O(5) . . 110.7(2) no
O(7) P(1) O(2) . . 106.9(2) no
O(5) P(1) O(2) . . 112.7(2) no
O(7) P(1) O(6) . . 111.5(2) no
O(5) P(1) O(6) . . 109.0(2) no
O(2) P(1) O(6) . . 106.0(2) no
O(7) P(1) K . 4_545 117.30(14) no
O(5) P(1) K . 4_545 131.97(12) no
O(2) P(1) K . 4_545 50.88(10) no
O(6) P(1) K . 4_545 55.54(11) no
O(7) P(1) K . 6_556 52.49(13) no
O(5) P(1) K . 6_556 135.26(11) no
O(2) P(1) K . 6_556 55.01(11) no
O(6) P(1) K . 6_556 115.72(12) no
K P(1) K 4_545 6_556 77.51(3) no
O(4) P(2) O(8) . . 109.7(2) no
O(4) P(2) O(1) . . 109.3(2) no
O(8) P(2) O(1) . . 110.4(2) no
O(4) P(2) O(3) . . 105.9(2) no
O(8) P(2) O(3) . . 110.6(2) no
O(1) P(2) O(3) . . 110.82(15) no
O(4) P(2) K . 2 46.53(12) no
O(8) P(2) K . 2 128.42(12) no
O(1) P(2) K . 2 120.45(10) no
O(3) P(2) K . 2 59.58(10) no
O(4) P(2) K . 8_455 61.08(14) no
O(8) P(2) K . 8_455 51.29(13) no
O(1) P(2) K . 8_455 140.81(11) no
O(3) P(2) K . 8_455 108.28(11) no
K P(2) K 2 8_455 82.04(3) no
P(2) O(1) Al(1) . 7 136.0(2) no
P(2) O(1) Co(1) . 7 136.0(2) no
Al(1) O(1) Co(1) 7 7 0.00(5) no
P(2) O(1) K . . 122.35(13) no
Al(1) O(1) K 7 . 101.40(10) no
Co(1) O(1) K 7 . 101.40(10) no
P(1) O(2) Al(1) . 4_545 142.3(2) no
P(1) O(2) Co(1) . 4_545 142.3(2) no
Al(1) O(2) Co(1) 4_545 4_545 0.00(5) no
P(1) O(2) K . 4_545 104.66(12) no
Al(1) O(2) K 4_545 4_545 102.89(10) no
Co(1) O(2) K 4_545 4_545 102.89(10) no
P(1) O(2) K . 6_556 100.78(13) no
Al(1) O(2) K 4_545 6_556 99.36(10) no
Co(1) O(2) K 4_545 6_556 99.36(10) no
K O(2) K 4_545 6_556 99.80(9) no
P(2) O(3) Al(1) . 3_445 132.3(2) no
P(2) O(3) Co(1) . 3_445 132.3(2) no
Al(1) O(3) Co(1) 3_445 3_445 0.00(5) no
P(2) O(3) K . 2 95.12(12) no
Al(1) O(3) K 3_445 2 130.21(11) no
Co(1) O(3) K 3_445 2 130.21(11) no
P(2) O(4) Al(2) . 8_455 138.6(2) no
P(2) O(4) Co(2) . 8_455 138.6(2) no
Al(2) O(4) Co(2) 8_455 8_455 0.00(5) no
P(2) O(4) K . 2 109.84(14) no
Al(2) O(4) K 8_455 2 108.13(12) no
Co(2) O(4) K 8_455 2 108.13(12) no
P(2) O(4) K . 8_455 95.8(2) no
Al(2) O(4) K 8_455 8_455 90.05(12) no
Co(2) O(4) K 8_455 8_455 90.05(12) no
K O(4) K 2 8_455 104.58(10) no
P(1) O(5) Co(2) . . 124.9(2) no
P(1) O(5) Al(2) . . 124.9(2) no
Co(2) O(5) Al(2) . . 0.00(5) no
P(1) O(5) K . 7_556 143.1(2) no
Co(2) O(5) K . 7_556 91.81(9) no
Al(2) O(5) K . 7_556 91.81(9) no
P(1) O(6) Al(2) . 5_656 141.2(2) no
P(1) O(6) Co(2) . 5_656 141.2(2) no
Al(2) O(6) Co(2) 5_656 5_656 0.00(5) no
P(1) O(6) K . 4_545 99.44(13) no
Al(2) O(6) K 5_656 4_545 118.00(12) no
Co(2) O(6) K 5_656 4_545 118.00(12) no
P(1) O(7) Al(2) . 6_556 151.1(2) no
P(1) O(7) Co(2) . 6_556 151.1(2) no
Al(2) O(7) Co(2) 6_556 6_556 0.00(6) no
P(1) O(7) K . 6_556 103.8(2) no
Al(2) O(7) K 6_556 6_556 104.26(12) no
Co(2) O(7) K 6_556 6_556 104.26(12) no
P(2) O(8) Al(1) . 8_455 152.6(2) no
P(2) O(8) Co(1) . 8_455 152.6(2) no
Al(1) O(8) Co(1) 8_455 8_455 0.00(5) no
P(2) O(8) K . 8_455 106.4(2) no
Al(1) O(8) K 8_455 8_455 94.03(11) no
Co(1) O(8) K 8_455 8_455 94.03(11) no

loop_
_geom_bond_atom_site_label_1
_geom_bond_atom_site_label_2
_geom_bond_site_symmetry_2
_geom_bond_distance
_geom_bond_publ_flag
K O(4) 2 2.746(3) yes
K O(2) 4 2.855(3) yes
K O(1) . 2.973(3) yes
K O(6) 4 2.976(3) yes
K O(7) 6 2.982(3) yes
K O(2) 6 3.044(3) yes
K O(3) 2 3.082(3) yes
K O(8) 8_556 3.127(3) yes
K O(5) 7_556 3.211(3) yes
K O(4) 8_556 3.382(4) yes
K P(2) 2 3.5593(12) no
K P(1) 4 3.5601(12) no
Co(1) O(8) 8_556 1.806(3) yes
Co(1) O(3) 3 1.816(3) yes
Co(1) O(2) 4 1.831(2) yes
Co(1) O(1) 7 1.849(2) yes
Co(1) K 7 3.7989(12) no
Al(1) O(8) 8_556 1.806(3) no
Al(1) O(3) 3 1.816(3) no
Al(1) O(2) 4 1.831(2) no
Al(1) O(1) 7 1.849(2) no
Al(1) K 7 3.7989(12) no
Co(2) O(7) 6 1.810(3) yes
Co(2) O(6) 5_656 1.830(3) yes
Co(2) O(5) . 1.837(3) yes
Co(2) O(4) 8_556 1.837(3) yes
Co(2) K 7_556 3.7491(11) no
Al(2) O(7) 6 1.810(3) no
Al(2) O(6) 5_656 1.830(3) no
Al(2) O(5) . 1.837(3) no
Al(2) O(4) 8_556 1.837(3) no
Al(2) K 7_556 3.7491(11) no
P(1) O(7) . 1.509(3) yes
P(1) O(5) . 1.516(3) yes
P(1) O(2) . 1.524(2) yes
P(1) O(6) . 1.526(3) yes
P(1) K 4_545 3.5601(12) no
P(1) K 6_556 3.6499(12) no
P(2) O(4) . 1.517(2) yes
P(2) O(8) . 1.520(3) yes
P(2) O(1) . 1.524(2) yes
P(2) O(3) . 1.527(3) yes
P(2) K 2 3.5593(12) no
P(2) K 8_455 3.8441(13) no
